data_4109738
loop_
_publ_author_name
'Masakazu Hirotsu'
'Philip P. Fontaine'
'Albert Epshteyn'
'Lawrence R. Sita'

_publ_section_title
;
 Dinitrogen Activation at Ambient Temperatures: New Modes of H2 and PhSiH3
 Additions for an "End-On-Bridged" [Ta(IV)]2(\m-\h1:\h1-N2) Complex and
 for the Bis(\m-nitrido) [Ta(V)(\m-N)]2 Product Derived from Facile N\\tbN
 Bond Cleavage
;
_journal_name_full 'Journal of the American Chemical Society'
_journal_page_first 9284
_journal_page_last 9285
_journal_paper_doi 10.1021/ja072248v
_journal_volume 129
_journal_year 2007
_chemical_formula_moiety 'C42 H72 N6 Si Ta2'
_chemical_formula_sum 'C42 H72 N6 Si Ta2'
_chemical_formula_weight 1051.05
_chemical_name_systematic
;
Ditantalum mu-nitrogen hydrogen complex
;
_space_group_IT_number 2
_symmetry_cell_setting triclinic
_symmetry_space_group_name_Hall '-P 1'
_symmetry_space_group_name_H-M 'P -1'
_atom_sites_solution_hydrogens geom
_atom_sites_solution_primary direct
_atom_sites_solution_secondary difmap
_audit_creation_method 'SHELXL-97 & ZCIF'
_cell_angle_alpha 97.2000(10)
_cell_angle_beta 99.5150(10)
_cell_angle_gamma 95.8360(10)
_cell_formula_units_Z 2
_cell_length_a 10.6823(8)
_cell_length_b 10.9599(8)
_cell_length_c 20.1009(15)
_cell_measurement_reflns_used 7914
_cell_measurement_temperature 220(2)
_cell_measurement_theta_max 26.2
_cell_measurement_theta_min 2.3
_cell_volume 2284.6(3)
_computing_cell_refinement 'SAINT (Bruker, 1999)'
_computing_data_collection 'SMART (Bruker, 1999)'
_computing_data_reduction SAINT
_computing_molecular_graphics 'XSHEL (Bruker, 1999)'
_computing_publication_material SHELXL-97
_computing_structure_refinement 'SHELXL-97 (Sheldrick, 1997)'
_computing_structure_solution 'SHELXS-97 (Sheldrick, 1990)'
_diffrn_ambient_temperature 220(2)
_diffrn_detector 'CCD area detector'
_diffrn_detector_area_resol_mean 8.33
_diffrn_detector_type 'Bruker Smart1000'
_diffrn_measured_fraction_theta_full 0.996
_diffrn_measured_fraction_theta_max 0.996
_diffrn_measurement_details 366,366,366,402
_diffrn_measurement_device_type 'three-circle diffractometer'
_diffrn_measurement_method '\w and \f scans'
_diffrn_measurement_specimen_support 'catcus needle'
_diffrn_orient_matrix_type standard
_diffrn_orient_matrix_UB_11 0.0889654
_diffrn_orient_matrix_UB_12 -0.0218748
_diffrn_orient_matrix_UB_13 0.0015615
_diffrn_orient_matrix_UB_21 0.0266788
_diffrn_orient_matrix_UB_22 0.0502543
_diffrn_orient_matrix_UB_23 0.0462193
_diffrn_orient_matrix_UB_31 -0.0229379
_diffrn_orient_matrix_UB_32 -0.0747550
_diffrn_orient_matrix_UB_33 0.0214564
_diffrn_radiation_monochromator graphite
_diffrn_radiation_source 'fine-focus sealed tube'
_diffrn_radiation_type MoK\a
_diffrn_radiation_wavelength 0.71073
_diffrn_reflns_av_R_equivalents 0.0352
_diffrn_reflns_av_sigmaI/netI 0.0425
_diffrn_reflns_limit_h_max 12
_diffrn_reflns_limit_h_min -12
_diffrn_reflns_limit_k_max 12
_diffrn_reflns_limit_k_min -13
_diffrn_reflns_limit_l_max 23
_diffrn_reflns_limit_l_min -23
_diffrn_reflns_number 21081
_diffrn_reflns_theta_full 25.00
_diffrn_reflns_theta_max 25.00
_diffrn_reflns_theta_min 2.54
_diffrn_source_current 40
_diffrn_source_voltage 50
_diffrn_standards_decay_% 0
_exptl_absorpt_coefficient_mu 4.846
_exptl_absorpt_correction_T_max 0.824
_exptl_absorpt_correction_T_min 0.653
_exptl_absorpt_correction_type multi-scan
_exptl_absorpt_process_details 'SADABS (Sheldrick, 1996)'
_exptl_crystal_colour colorless
_exptl_crystal_density_diffrn 1.528
_exptl_crystal_density_method not-measured
_exptl_crystal_description needle
_exptl_crystal_F_000 1052
_exptl_crystal_id
;
;
_exptl_crystal_size_max 0.150
_exptl_crystal_size_mid 0.075
_exptl_crystal_size_min 0.040
_refine_diff_density_max 1.894
_refine_diff_density_min -0.859
_refine_diff_density_rms 0.108
_refine_ls_extinction_method none
_refine_ls_goodness_of_fit_ref 1.001
_refine_ls_hydrogen_treatment constr
_refine_ls_matrix_type full
_refine_ls_number_parameters 505
_refine_ls_number_reflns 8008
_refine_ls_number_restraints 40
_refine_ls_restrained_S_all 1.003
_refine_ls_R_factor_all 0.0458
_refine_ls_R_factor_gt 0.0264
_refine_ls_shift/su_max 0.001
_refine_ls_shift/su_mean 0.000
_refine_ls_structure_factor_coef Fsqd
_refine_ls_weighting_details 'w=1/[\s^2^(Fo^2^)+(0.0173P)^2^+2.95P], P=(max(Fo^2^,0)+2Fc^2^)/3'
_refine_ls_weighting_scheme calc
_refine_ls_wR_factor_gt 0.0546
_refine_ls_wR_factor_ref 0.0599
_reflns_number_gt 6154
_reflns_number_total 8008
_reflns_threshold_expression >2sigma(I)
_cod_data_source_file ja072248vsi20070519_015559.cif
_cod_data_source_block cmpd7
_cod_database_code 4109738

loop_
_symmetry_equiv_pos_as_xyz
'x, y, z'
'-x, -y, -z'

loop_
_atom_site_label
_atom_site_type_symbol
_atom_site_fract_x
_atom_site_fract_y
_atom_site_fract_z
_atom_site_U_iso_or_equiv
_atom_site_adp_type
_atom_site_occupancy
_atom_site_symmetry_multiplicity
_atom_site_calc_flag
_atom_site_refinement_flags
_atom_site_disorder_assembly
_atom_site_disorder_group
Ta1 Ta 0.274438(18) 0.277469(17) 0.148049(9) 0.02998(6) Uani 1 1 d . A .
H1 H 0.329(5) 0.137(4) 0.164(2) 0.056(15) Uiso 1 1 d . . .
N1 N 0.2640(3) 0.3213(3) 0.23695(18) 0.0316(9) Uani 1 1 d . . .
Ta2 Ta 0.211022(18) 0.346727(17) 0.328954(9) 0.02794(6) Uani 1 1 d . . .
N2 N 0.0587(4) 0.4062(3) 0.30329(19) 0.0341(9) Uani 1 1 d . . .
Si1 Si -0.08524(15) 0.45664(14) 0.30341(8) 0.0445(4) Uani 1 1 d . . .
H1A H -0.1149(8) 0.45410(16) 0.3704(17) 0.066(12) Uiso 1 1 calc R . .
H1B H -0.179(2) 0.369(2) 0.2573(12) 0.066(12) Uiso 1 1 calc R . .
C1 C -0.1067(5) 0.6153(5) 0.2800(2) 0.0382(12) Uani 1 1 d . . .
C2 C -0.1875(5) 0.6855(5) 0.3114(3) 0.0553(15) Uani 1 1 d . . .
H2 H -0.2220 0.6578 0.3478 0.066 Uiso 1 1 calc R . .
C3 C -0.2181(6) 0.7964(6) 0.2896(4) 0.075(2) Uani 1 1 d . . .
H3 H -0.2751 0.8413 0.3105 0.090 Uiso 1 1 calc R . .
C4 C -0.1667(7) 0.8403(6) 0.2387(4) 0.075(2) Uani 1 1 d . . .
H4 H -0.1885 0.9149 0.2241 0.089 Uiso 1 1 calc R . .
C5 C -0.0824(7) 0.7753(5) 0.2084(3) 0.0631(17) Uani 1 1 d . . .
H5 H -0.0445 0.8065 0.1740 0.076 Uiso 1 1 calc R . .
C6 C -0.0537(5) 0.6642(5) 0.2287(3) 0.0482(14) Uani 1 1 d . . .
H6 H 0.0033 0.6201 0.2073 0.058 Uiso 1 1 calc R . .
C10 C 0.4860(5) 0.4105(5) 0.1293(2) 0.0417(13) Uani 1 1 d . A .
C11 C 0.6113(6) 0.4908(6) 0.1353(3) 0.0599(16) Uani 1 1 d . . .
H11A H 0.6453 0.4738 0.0937 0.090 Uiso 1 1 calc R . .
H11B H 0.6714 0.4729 0.1735 0.090 Uiso 1 1 calc R . .
H11C H 0.5981 0.5773 0.1427 0.090 Uiso 1 1 calc R . .
N12 N 0.4721(4) 0.2902(4) 0.1313(2) 0.0435(11) Uani 1 1 d . . .
C13 C 0.5809(5) 0.2176(6) 0.1364(3) 0.0533(15) Uani 0.69(3) 1 d PDU A 1
H13 H 0.6583 0.2687 0.1294 0.064 Uiso 0.69(3) 1 calc PR A 1
C14 C 0.6057(11) 0.1735(13) 0.2048(5) 0.055(3) Uani 0.69(3) 1 d PDU A 1
H14A H 0.5318 0.1189 0.2100 0.082 Uiso 0.69(3) 1 calc PR A 1
H14B H 0.6214 0.2443 0.2406 0.082 Uiso 0.69(3) 1 calc PR A 1
H14C H 0.6800 0.1290 0.2079 0.082 Uiso 0.69(3) 1 calc PR A 1
C15 C 0.5467(15) 0.1049(15) 0.0807(7) 0.093(5) Uani 0.69(3) 1 d PDU A 1
H15A H 0.5231 0.1323 0.0368 0.139 Uiso 0.69(3) 1 calc PR A 1
H15B H 0.4753 0.0516 0.0899 0.139 Uiso 0.69(3) 1 calc PR A 1
H15C H 0.6198 0.0594 0.0801 0.139 Uiso 0.69(3) 1 calc PR A 1
C13A C 0.5809(5) 0.2176(6) 0.1364(3) 0.0533(15) Uani 0.31(3) 1 d PDU A 2
H13A H 0.6569 0.2799 0.1537 0.064 Uiso 0.31(3) 1 calc PR A 2
C14A C 0.588(4) 0.127(3) 0.1866(13) 0.077(8) Uani 0.31(3) 1 d PDU A 2
H14D H 0.5431 0.1544 0.2230 0.115 Uiso 0.31(3) 1 calc PR A 2
H14E H 0.6765 0.1228 0.2055 0.115 Uiso 0.31(3) 1 calc PR A 2
H14F H 0.5477 0.0460 0.1638 0.115 Uiso 0.31(3) 1 calc PR A 2
C15A C 0.602(3) 0.161(3) 0.0673(7) 0.065(7) Uani 0.31(3) 1 d PDU A 2
H15D H 0.5207 0.1452 0.0358 0.097 Uiso 0.31(3) 1 calc PR A 2
H15E H 0.6370 0.0833 0.0712 0.097 Uiso 0.31(3) 1 calc PR A 2
H15F H 0.6609 0.2174 0.0505 0.097 Uiso 0.31(3) 1 calc PR A 2
N16 N 0.3719(4) 0.4527(4) 0.1231(2) 0.0370(10) Uani 1 1 d . . .
C17 C 0.3609(5) 0.5863(5) 0.1313(3) 0.0464(13) Uani 1 1 d . A .
H17 H 0.4314 0.6275 0.1680 0.056 Uiso 1 1 calc R . .
C18 C 0.2365(6) 0.6104(5) 0.1540(3) 0.0560(15) Uani 1 1 d . . .
H18A H 0.2368 0.6989 0.1664 0.084 Uiso 1 1 calc R A .
H18B H 0.2273 0.5688 0.1931 0.084 Uiso 1 1 calc R . .
H18C H 0.1656 0.5791 0.1170 0.084 Uiso 1 1 calc R . .
C19 C 0.3748(7) 0.6435(6) 0.0668(3) 0.0696(19) Uani 1 1 d . . .
H19A H 0.4523 0.6220 0.0515 0.104 Uiso 1 1 calc R A .
H19B H 0.3794 0.7329 0.0767 0.104 Uiso 1 1 calc R . .
H19C H 0.3014 0.6118 0.0313 0.104 Uiso 1 1 calc R . .
C20 C 0.1662(6) 0.1214(5) 0.3692(2) 0.0440(14) Uani 1 1 d . . .
C21 C 0.1273(6) -0.0051(5) 0.3864(3) 0.0631(18) Uani 1 1 d . . .
H21A H 0.0425 -0.0371 0.3611 0.095 Uiso 1 1 calc R . .
H21B H 0.1265 0.0008 0.4349 0.095 Uiso 1 1 calc R . .
H21C H 0.1878 -0.0606 0.3744 0.095 Uiso 1 1 calc RD . .
N22 N 0.2554(4) 0.1506(3) 0.3352(2) 0.0373(10) Uani 1 1 d . . .
C23 C 0.3459(5) 0.0700(5) 0.3115(3) 0.0450(13) Uani 1 1 d . . .
H23 H 0.4017 0.1210 0.2881 0.054 Uiso 1 1 calc R . .
C24 C 0.4355(6) 0.0258(6) 0.3698(3) 0.0701(19) Uani 1 1 d . . .
H24A H 0.4707 0.0958 0.4047 0.105 Uiso 1 1 calc R . .
H24B H 0.5046 -0.0102 0.3519 0.105 Uiso 1 1 calc R . .
H24C H 0.3875 -0.0359 0.3894 0.105 Uiso 1 1 calc R . .
C25 C 0.2824(6) -0.0419(5) 0.2587(3) 0.0542(15) Uani 1 1 d . . .
H25A H 0.2338 -0.0997 0.2805 0.081 Uiso 1 1 calc RD . .
H25B H 0.3477 -0.0827 0.2398 0.081 Uiso 1 1 calc R . .
H25C H 0.2255 -0.0139 0.2225 0.081 Uiso 1 1 calc R . .
N26 N 0.1107(4) 0.2224(3) 0.38676(19) 0.0366(10) Uani 1 1 d . . .
C27 C -0.0084(6) 0.2250(5) 0.4136(3) 0.0504(15) Uani 1 1 d . . .
H27 H -0.0246 0.3127 0.4177 0.060 Uiso 1 1 calc R . .
C28 C 0.0008(7) 0.1912(6) 0.4861(3) 0.074(2) Uani 1 1 d . . .
H28A H 0.0020 0.1025 0.4845 0.111 Uiso 1 1 calc R . .
H28B H -0.0726 0.2151 0.5049 0.111 Uiso 1 1 calc R . .
H28C H 0.0786 0.2346 0.5147 0.111 Uiso 1 1 calc R . .
C29 C -0.1245(6) 0.1535(6) 0.3655(3) 0.0645(18) Uani 1 1 d . . .
H29A H -0.1199 0.0653 0.3639 0.097 Uiso 1 1 calc R . .
H29B H -0.1261 0.1759 0.3202 0.097 Uiso 1 1 calc R . .
H29C H -0.2016 0.1737 0.3817 0.097 Uiso 1 1 calc R . .
C30 C 0.0641(5) 0.1612(4) 0.1161(2) 0.0368(12) Uani 1 1 d . . .
C31 C 0.0523(5) 0.2778(4) 0.0936(2) 0.0344(11) Uani 1 1 d . A .
C32 C 0.1210(5) 0.2831(5) 0.0386(2) 0.0372(12) Uani 1 1 d . . .
C33 C 0.1752(5) 0.1724(5) 0.0281(2) 0.0421(13) Uani 1 1 d . A .
C34 C 0.1388(5) 0.0955(5) 0.0747(3) 0.0423(13) Uani 1 1 d . A .
C35 C -0.0055(5) 0.1134(5) 0.1687(3) 0.0507(15) Uani 1 1 d . A .
H35A H -0.0928 0.0807 0.1476 0.076 Uiso 1 1 calc R . .
H35B H -0.0061 0.1805 0.2049 0.076 Uiso 1 1 calc R . .
H35C H 0.0375 0.0482 0.1874 0.076 Uiso 1 1 calc R . .
C36 C -0.0318(5) 0.3685(5) 0.1185(3) 0.0422(13) Uani 1 1 d . . .
H36A H -0.1207 0.3335 0.1041 0.063 Uiso 1 1 calc R A .
H36B H -0.0170 0.4448 0.0996 0.063 Uiso 1 1 calc R . .
H36C H -0.0120 0.3858 0.1679 0.063 Uiso 1 1 calc R . .
C37 C 0.1254(6) 0.3822(5) -0.0066(3) 0.0529(15) Uani 1 1 d . A .
H37A H 0.2118 0.3993 -0.0152 0.079 Uiso 1 1 calc R . .
H37B H 0.1001 0.4571 0.0157 0.079 Uiso 1 1 calc R . .
H37C H 0.0673 0.3542 -0.0495 0.079 Uiso 1 1 calc R . .
C38 C 0.2517(6) 0.1403(6) -0.0272(3) 0.068(2) Uani 1 1 d . . .
H38A H 0.1961 0.1295 -0.0715 0.102 Uiso 1 1 calc R A .
H38B H 0.2879 0.0641 -0.0207 0.102 Uiso 1 1 calc R . .
H38C H 0.3201 0.2069 -0.0250 0.102 Uiso 1 1 calc R . .
C39 C 0.1569(6) -0.0397(5) 0.0723(3) 0.0618(18) Uani 1 1 d . . .
H39A H 0.1034 -0.0871 0.0317 0.093 Uiso 1 1 calc R A .
H39B H 0.1330 -0.0698 0.1125 0.093 Uiso 1 1 calc R . .
H39C H 0.2459 -0.0492 0.0713 0.093 Uiso 1 1 calc R . .
C40 C 0.3648(5) 0.3992(4) 0.4423(2) 0.0407(13) Uani 1 1 d . . .
C41 C 0.4411(5) 0.4133(5) 0.3919(3) 0.0440(13) Uani 1 1 d . . .
C42 C 0.3970(5) 0.5089(5) 0.3561(2) 0.0411(13) Uani 1 1 d . . .
C43 C 0.2962(5) 0.5542(4) 0.3842(3) 0.0408(13) Uani 1 1 d . . .
C44 C 0.2754(5) 0.4861(5) 0.4376(2) 0.0408(13) Uani 1 1 d . . .
C45 C 0.3808(6) 0.3125(5) 0.4951(3) 0.0603(17) Uani 1 1 d . . .
H45A H 0.3471 0.3452 0.5347 0.091 Uiso 1 1 calc R . .
H45B H 0.4709 0.3051 0.5085 0.091 Uiso 1 1 calc R . .
H45C H 0.3347 0.2315 0.4760 0.091 Uiso 1 1 calc R . .
C46 C 0.5531(6) 0.3468(6) 0.3800(4) 0.075(2) Uani 1 1 d . . .
H46A H 0.5304 0.2905 0.3374 0.113 Uiso 1 1 calc R . .
H46B H 0.5762 0.3002 0.4172 0.113 Uiso 1 1 calc R . .
H46C H 0.6251 0.4067 0.3777 0.113 Uiso 1 1 calc R . .
C47 C 0.4620(6) 0.5621(6) 0.3034(3) 0.0673(19) Uani 1 1 d . . .
H47A H 0.5431 0.6096 0.3253 0.101 Uiso 1 1 calc R . .
H47B H 0.4079 0.6158 0.2805 0.101 Uiso 1 1 calc R . .
H47C H 0.4768 0.4953 0.2703 0.101 Uiso 1 1 calc R . .
C48 C 0.2344(6) 0.6661(5) 0.3683(3) 0.0643(18) Uani 1 1 d . . .
H48A H 0.2833 0.7394 0.3963 0.096 Uiso 1 1 calc R . .
H48B H 0.1479 0.6576 0.3775 0.096 Uiso 1 1 calc R . .
H48C H 0.2319 0.6739 0.3205 0.096 Uiso 1 1 calc R . .
C49 C 0.1794(6) 0.5101(6) 0.4830(3) 0.0636(17) Uani 1 1 d . . .
H49A H 0.1666 0.4402 0.5074 0.095 Uiso 1 1 calc R . .
H49B H 0.0988 0.5209 0.4555 0.095 Uiso 1 1 calc R . .
H49C H 0.2107 0.5845 0.5153 0.095 Uiso 1 1 calc R . .

loop_
_atom_site_aniso_label
_atom_site_aniso_U_11
_atom_site_aniso_U_22
_atom_site_aniso_U_33
_atom_site_aniso_U_23
_atom_site_aniso_U_13
_atom_site_aniso_U_12
Ta1 0.02913(12) 0.03235(12) 0.02677(11) -0.00090(8) 0.00369(9) 0.00440(9)
N1 0.031(2) 0.029(2) 0.034(2) 0.0056(17) 0.0023(18) 0.0039(18)
Ta2 0.03177(13) 0.02577(11) 0.02518(11) 0.00200(8) 0.00430(9) 0.00181(9)
N2 0.041(3) 0.033(2) 0.031(2) 0.0060(17) 0.0129(18) 0.0018(19)
Si1 0.0402(9) 0.0451(9) 0.0565(10) 0.0211(7) 0.0180(7) 0.0118(7)
C1 0.030(3) 0.045(3) 0.039(3) 0.007(2) 0.005(2) 0.002(2)
C2 0.044(4) 0.054(4) 0.072(4) 0.006(3) 0.024(3) 0.009(3)
C3 0.064(5) 0.047(4) 0.124(6) 0.006(4) 0.039(4) 0.023(3)
C4 0.082(5) 0.038(4) 0.109(6) 0.026(4) 0.013(5) 0.018(4)
C5 0.087(5) 0.046(4) 0.058(4) 0.015(3) 0.014(4) 0.002(4)
C6 0.054(4) 0.046(3) 0.046(3) 0.005(3) 0.013(3) 0.007(3)
C10 0.042(3) 0.056(4) 0.027(3) 0.001(2) 0.011(2) 0.007(3)
C11 0.047(4) 0.069(4) 0.064(4) 0.010(3) 0.014(3) 0.000(3)
N12 0.037(3) 0.053(3) 0.046(3) 0.005(2) 0.016(2) 0.019(2)
C13 0.039(3) 0.065(4) 0.058(3) 0.002(3) 0.013(3) 0.016(3)
C14 0.039(5) 0.057(6) 0.070(5) 0.005(4) 0.006(4) 0.023(5)
C15 0.079(8) 0.108(8) 0.088(7) -0.025(6) 0.009(5) 0.056(6)
C13A 0.039(3) 0.065(4) 0.058(3) 0.002(3) 0.013(3) 0.016(3)
C14A 0.080(12) 0.078(12) 0.077(10) 0.015(8) 0.019(9) 0.021(9)
C15A 0.064(11) 0.068(11) 0.067(8) 0.008(7) 0.019(8) 0.022(8)
N16 0.037(3) 0.038(2) 0.037(2) 0.0058(19) 0.0112(19) 0.003(2)
C17 0.050(4) 0.043(3) 0.044(3) 0.002(2) 0.010(3) -0.002(3)
C18 0.065(4) 0.040(3) 0.064(4) -0.001(3) 0.016(3) 0.009(3)
C19 0.086(5) 0.060(4) 0.067(4) 0.022(3) 0.023(4) 0.001(4)
C20 0.067(4) 0.032(3) 0.031(3) 0.007(2) 0.009(3) -0.007(3)
C21 0.085(5) 0.037(3) 0.078(4) 0.020(3) 0.034(4) 0.013(3)
N22 0.046(3) 0.027(2) 0.040(2) 0.0016(18) 0.009(2) 0.007(2)
C23 0.050(4) 0.037(3) 0.052(3) 0.003(2) 0.014(3) 0.019(3)
C24 0.072(5) 0.059(4) 0.079(5) 0.008(3) 0.003(4) 0.028(4)
C25 0.068(4) 0.040(3) 0.054(4) -0.002(3) 0.012(3) 0.012(3)
N26 0.052(3) 0.026(2) 0.035(2) 0.0073(17) 0.015(2) 0.005(2)
C27 0.068(4) 0.037(3) 0.058(4) 0.018(3) 0.031(3) 0.015(3)
C28 0.118(6) 0.054(4) 0.075(4) 0.034(3) 0.063(4) 0.032(4)
C29 0.046(4) 0.058(4) 0.093(5) 0.012(4) 0.025(4) 0.001(3)
C30 0.028(3) 0.036(3) 0.040(3) -0.001(2) -0.004(2) -0.002(2)
C31 0.036(3) 0.034(3) 0.031(3) -0.001(2) -0.002(2) 0.008(2)
C32 0.034(3) 0.043(3) 0.032(3) 0.000(2) -0.002(2) 0.009(2)
C33 0.039(3) 0.051(3) 0.030(3) -0.009(2) -0.004(2) 0.014(3)
C34 0.040(3) 0.037(3) 0.043(3) -0.006(2) -0.008(2) 0.008(2)
C35 0.041(3) 0.050(3) 0.058(4) 0.014(3) 0.000(3) -0.006(3)
C36 0.032(3) 0.054(3) 0.045(3) 0.009(3) 0.010(2) 0.016(3)
C37 0.059(4) 0.064(4) 0.038(3) 0.013(3) 0.007(3) 0.016(3)
C38 0.085(5) 0.090(5) 0.029(3) -0.009(3) 0.002(3) 0.049(4)
C39 0.068(4) 0.038(3) 0.068(4) -0.011(3) -0.012(3) 0.014(3)
C40 0.051(3) 0.034(3) 0.030(3) 0.000(2) -0.008(2) -0.001(3)
C41 0.028(3) 0.046(3) 0.048(3) -0.012(3) -0.005(2) -0.002(2)
C42 0.042(3) 0.041(3) 0.030(3) -0.004(2) -0.004(2) -0.018(3)
C43 0.049(3) 0.024(3) 0.042(3) -0.004(2) -0.001(3) -0.005(2)
C44 0.047(3) 0.038(3) 0.030(3) -0.005(2) 0.001(2) -0.002(3)
C45 0.078(5) 0.054(4) 0.041(3) 0.014(3) -0.012(3) 0.002(3)
C46 0.034(4) 0.074(5) 0.105(6) -0.023(4) 0.004(4) 0.005(3)
C47 0.057(4) 0.079(5) 0.054(4) -0.001(3) 0.010(3) -0.037(3)
C48 0.082(5) 0.029(3) 0.072(4) 0.003(3) -0.006(4) -0.001(3)
C49 0.072(5) 0.062(4) 0.051(4) -0.017(3) 0.021(3) 0.000(3)

loop_
_atom_type_symbol
_atom_type_description
_atom_type_scat_dispersion_real
_atom_type_scat_dispersion_imag
_atom_type_scat_source
C C 0.0033 0.0016 'International Tables Vol C Tables 4.2.6.8 and 6.1.1.4'
H H 0.0000 0.0000 'International Tables Vol C Tables 4.2.6.8 and 6.1.1.4'
N N 0.0061 0.0033 'International Tables Vol C Tables 4.2.6.8 and 6.1.1.4'
Si Si 0.0817 0.0704 'International Tables Vol C Tables 4.2.6.8 and 6.1.1.4'
Ta Ta -0.7052 6.5227 'International Tables Vol C Tables 4.2.6.8 and 6.1.1.4'

loop_
_geom_angle_atom_site_label_1
_geom_angle_atom_site_label_2
_geom_angle_atom_site_label_3
_geom_angle
N1 Ta1 N12 112.41(16)
N1 Ta1 N16 101.87(15)
N12 Ta1 N16 58.92(15)
N1 Ta1 C30 95.75(17)
N12 Ta1 C30 145.44(17)
N16 Ta1 C30 135.97(15)
N1 Ta1 C31 100.75(16)
N12 Ta1 C31 144.30(16)
N16 Ta1 C31 102.59(15)
C30 Ta1 C31 33.96(15)
N1 Ta1 C34 122.70(17)
N12 Ta1 C34 111.70(17)
N16 Ta1 C34 131.96(16)
C30 Ta1 C34 33.74(16)
C31 Ta1 C34 55.52(16)
N1 Ta1 C32 132.07(16)
N12 Ta1 C32 111.02(16)
N16 Ta1 C32 83.87(15)
C30 Ta1 C32 55.18(16)
C31 Ta1 C32 33.33(15)
C34 Ta1 C32 53.98(16)
N1 Ta1 C33 150.78(17)
N12 Ta1 C33 95.65(16)
N16 Ta1 C33 99.49(16)
C30 Ta1 C33 55.09(17)
C31 Ta1 C33 54.88(16)
C34 Ta1 C33 32.49(17)
C32 Ta1 C33 32.13(15)
N1 Ta1 H1 92.3(16)
N12 Ta1 H1 73.4(16)
N16 Ta1 H1 132.2(16)
C30 Ta1 H1 86.3(16)
C31 Ta1 H1 119.4(16)
C34 Ta1 H1 67.7(16)
C32 Ta1 H1 119.0(16)
C33 Ta1 H1 87.9(16)
Ta1 N1 Ta2 166.4(2)
N2 Ta2 N1 98.55(15)
N2 Ta2 N26 88.00(16)
N1 Ta2 N26 133.09(14)
N2 Ta2 N22 130.62(16)
N1 Ta2 N22 84.81(14)
N26 Ta2 N22 57.75(15)
N2 Ta2 C43 87.70(17)
N1 Ta2 C43 108.39(16)
N26 Ta2 C43 118.30(16)
N22 Ta2 C43 138.10(16)
N2 Ta2 C44 96.07(17)
N1 Ta2 C44 138.49(16)
N26 Ta2 C44 85.90(16)
N22 Ta2 C44 113.64(15)
C43 Ta2 C44 33.77(16)
N2 Ta2 C42 113.55(18)
N1 Ta2 C42 83.53(16)
N26 Ta2 C42 135.76(15)
N22 Ta2 C42 115.78(17)
C43 Ta2 C42 33.34(17)
C44 Ta2 C42 55.05(17)
N2 Ta2 C40 128.22(17)
N1 Ta2 C40 124.82(16)
N26 Ta2 C40 81.95(16)
N22 Ta2 C40 84.49(15)
C43 Ta2 C40 54.98(16)
C44 Ta2 C40 32.87(16)
C42 Ta2 C40 54.13(16)
N2 Ta2 C41 142.57(17)
N1 Ta2 C41 93.06(16)
N26 Ta2 C41 109.43(17)
N22 Ta2 C41 85.65(16)
C43 Ta2 C41 54.88(17)
C44 Ta2 C41 54.38(17)
C42 Ta2 C41 32.75(16)
C40 Ta2 C41 32.20(16)
Si1 N2 Ta2 163.2(2)
N2 Si1 C1 118.4(2)
N2 Si1 H1A 107.7
C1 Si1 H1A 107.7
N2 Si1 H1B 107.7
C1 Si1 H1B 107.7
H1A Si1 H1B 107.1
C2 C1 C6 116.8(5)
C2 C1 Si1 119.1(4)
C6 C1 Si1 123.9(4)
C1 C2 C3 120.8(6)
C1 C2 H2 119.6
C3 C2 H2 119.6
C4 C3 C2 120.8(6)
C4 C3 H3 119.6
C2 C3 H3 119.6
C3 C4 C5 119.7(6)
C3 C4 H4 120.2
C5 C4 H4 120.2
C4 C5 C6 119.8(6)
C4 C5 H5 120.1
C6 C5 H5 120.1
C5 C6 C1 122.0(5)
C5 C6 H6 119.0
C1 C6 H6 119.0
N12 C10 N16 110.1(5)
N12 C10 C11 125.5(5)
N16 C10 C11 124.4(5)
C10 C11 H11A 109.5
C10 C11 H11B 109.5
H11A C11 H11B 109.5
C10 C11 H11C 109.5
H11A C11 H11C 109.5
H11B C11 H11C 109.5
C10 N12 C13 122.4(5)
C10 N12 Ta1 96.1(3)
C13 N12 Ta1 139.8(4)
N12 C13 C14 110.8(6)
N12 C13 C15 107.7(6)
C14 C13 C15 108.9(8)
N12 C13 H13 109.8
C14 C13 H13 109.8
C15 C13 H13 109.8
H14D C14A H14E 109.5
H14D C14A H14F 109.5
H14E C14A H14F 109.5
H15D C15A H15E 109.5
H15D C15A H15F 109.5
H15E C15A H15F 109.5
C10 N16 C17 121.5(4)
C10 N16 Ta1 92.9(3)
C17 N16 Ta1 138.9(3)
N16 C17 C18 110.4(4)
N16 C17 C19 112.6(4)
C18 C17 C19 111.0(5)
N16 C17 H17 107.5
C18 C17 H17 107.5
C19 C17 H17 107.5
C17 C18 H18A 109.5
C17 C18 H18B 109.5
H18A C18 H18B 109.5
C17 C18 H18C 109.5
H18A C18 H18C 109.5
H18B C18 H18C 109.5
C17 C19 H19A 109.5
C17 C19 H19B 109.5
H19A C19 H19B 109.5
C17 C19 H19C 109.5
H19A C19 H19C 109.5
H19B C19 H19C 109.5
N22 C20 N26 109.5(4)
N22 C20 C21 126.5(5)
N26 C20 C21 124.0(5)
C20 C21 H21A 109.5
C20 C21 H21B 109.5
H21A C21 H21B 109.5
C20 C21 H21C 109.5
H21A C21 H21C 109.5
H21B C21 H21C 109.5
C20 N22 C23 126.9(4)
C20 N22 Ta2 95.5(3)
C23 N22 Ta2 137.5(3)
N22 C23 C25 114.0(4)
N22 C23 C24 113.8(4)
C25 C23 C24 109.7(4)
N22 C23 H23 106.2
C25 C23 H23 106.2
C24 C23 H23 106.2
C23 C24 H24A 109.5
C23 C24 H24B 109.5
H24A C24 H24B 109.5
C23 C24 H24C 109.5
H24A C24 H24C 109.5
H24B C24 H24C 109.5
C23 C25 H25A 109.5
C23 C25 H25B 109.5
H25A C25 H25B 109.5
C23 C25 H25C 109.5
H25A C25 H25C 109.5
H25B C25 H25C 109.5
C20 N26 C27 126.6(4)
C20 N26 Ta2 96.7(3)
C27 N26 Ta2 133.2(3)
N26 C27 C29 113.9(5)
N26 C27 C28 114.2(5)
C29 C27 C28 111.8(5)
N26 C27 H27 105.3
C29 C27 H27 105.3
C28 C27 H27 105.3
C27 C28 H28A 109.5
C27 C28 H28B 109.5
H28A C28 H28B 109.5
C27 C28 H28C 109.5
H28A C28 H28C 109.5
H28B C28 H28C 109.5
C27 C29 H29A 109.5
C27 C29 H29B 109.5
H29A C29 H29B 109.5
C27 C29 H29C 109.5
H29A C29 H29C 109.5
H29B C29 H29C 109.5
C31 C30 C34 107.9(4)
C31 C30 C35 124.1(5)
C34 C30 C35 127.6(5)
C31 C30 Ta1 74.2(3)
C34 C30 Ta1 76.3(3)
C35 C30 Ta1 121.2(3)
C30 C31 C32 107.2(4)
C30 C31 C36 124.5(5)
C32 C31 C36 127.9(4)
C30 C31 Ta1 71.8(3)
C32 C31 Ta1 76.6(3)
C36 C31 Ta1 123.1(3)
C33 C32 C31 108.6(4)
C33 C32 C37 123.9(5)
C31 C32 C37 127.2(4)
C33 C32 Ta1 74.6(3)
C31 C32 Ta1 70.1(3)
C37 C32 Ta1 126.2(4)
C32 C33 C34 108.2(5)
C32 C33 C38 124.8(5)
C34 C33 C38 126.9(5)
C32 C33 Ta1 73.3(3)
C34 C33 Ta1 71.8(3)
C38 C33 Ta1 123.8(4)
C33 C34 C30 108.0(4)
C33 C34 C39 125.1(5)
C30 C34 C39 126.1(5)
C33 C34 Ta1 75.7(3)
C30 C34 Ta1 70.0(3)
C39 C34 Ta1 128.0(3)
C30 C35 H35A 109.5
C30 C35 H35B 109.5
H35A C35 H35B 109.5
C30 C35 H35C 109.5
H35A C35 H35C 109.5
H35B C35 H35C 109.5
C31 C36 H36A 109.5
C31 C36 H36B 109.5
H36A C36 H36B 109.5
C31 C36 H36C 109.5
H36A C36 H36C 109.5
H36B C36 H36C 109.5
C32 C37 H37A 109.5
C32 C37 H37B 109.5
H37A C37 H37B 109.5
C32 C37 H37C 109.5
H37A C37 H37C 109.5
H37B C37 H37C 109.5
C33 C38 H38A 109.5
C33 C38 H38B 109.5
H38A C38 H38B 109.5
C33 C38 H38C 109.5
H38A C38 H38C 109.5
H38B C38 H38C 109.5
C34 C39 H39A 109.5
C34 C39 H39B 109.5
H39A C39 H39B 109.5
C34 C39 H39C 109.5
H39A C39 H39C 109.5
H39B C39 H39C 109.5
C41 C40 C44 108.2(4)
C41 C40 C45 126.1(5)
C44 C40 C45 125.5(5)
C41 C40 Ta2 74.6(3)
C44 C40 Ta2 70.2(3)
C45 C40 Ta2 123.9(3)
C40 C41 C42 107.1(5)
C40 C41 C46 127.5(5)
C42 C41 C46 125.3(6)
C40 C41 Ta2 73.2(3)
C42 C41 Ta2 70.0(3)
C46 C41 Ta2 124.7(4)
C43 C42 C41 109.0(4)
C43 C42 C47 126.6(5)
C41 C42 C47 123.9(5)
C43 C42 Ta2 71.4(3)
C41 C42 Ta2 77.2(3)
C47 C42 Ta2 124.0(3)
C42 C43 C44 107.7(4)
C42 C43 C48 126.4(5)
C44 C43 C48 125.4(5)
C42 C43 Ta2 75.3(3)
C44 C43 Ta2 74.6(3)
C48 C43 Ta2 122.9(4)
C43 C44 C40 108.1(5)
C43 C44 C49 124.5(5)
C40 C44 C49 127.4(5)
C43 C44 Ta2 71.7(3)
C40 C44 Ta2 76.9(3)
C49 C44 Ta2 120.1(4)
C40 C45 H45A 109.5
C40 C45 H45B 109.5
H45A C45 H45B 109.5
C40 C45 H45C 109.5
H45A C45 H45C 109.5
H45B C45 H45C 109.5
C41 C46 H46A 109.5
C41 C46 H46B 109.5
H46A C46 H46B 109.5
C41 C46 H46C 109.5
H46A C46 H46C 109.5
H46B C46 H46C 109.5
C42 C47 H47A 109.5
C42 C47 H47B 109.5
H47A C47 H47B 109.5
C42 C47 H47C 109.5
H47A C47 H47C 109.5
H47B C47 H47C 109.5
C43 C48 H48A 109.5
C43 C48 H48B 109.5
H48A C48 H48B 109.5
C43 C48 H48C 109.5
H48A C48 H48C 109.5
H48B C48 H48C 109.5
C44 C49 H49A 109.5
C44 C49 H49B 109.5
H49A C49 H49B 109.5
C44 C49 H49C 109.5
H49A C49 H49C 109.5
H49B C49 H49C 109.5

loop_
_geom_bond_atom_site_label_1
_geom_bond_atom_site_label_2
_geom_bond_distance
Ta1 N1 1.816(4)
Ta1 N12 2.186(4)
Ta1 N16 2.243(4)
Ta1 C30 2.413(5)
Ta1 C31 2.443(5)
Ta1 C34 2.494(5)
Ta1 C32 2.528(5)
Ta1 C33 2.544(5)
Ta1 H1 1.75(5)
N1 Ta2 2.017(4)
Ta2 N2 1.833(4)
Ta2 N26 2.206(4)
Ta2 N22 2.262(4)
Ta2 C43 2.418(5)
Ta2 C44 2.455(5)
Ta2 C42 2.467(5)
Ta2 C40 2.541(5)
Ta2 C41 2.559(5)
N2 Si1 1.687(4)
Si1 C1 1.883(5)
Si1 H1A 1.4357
Si1 H1B 1.4357
C1 C2 1.389(7)
C1 C6 1.392(7)
C2 C3 1.394(8)
C2 H2 0.9400
C3 C4 1.356(9)
C3 H3 0.9400
C4 C5 1.376(9)
C4 H4 0.9400
C5 C6 1.380(7)
C5 H5 0.9400
C6 H6 0.9400
C10 N12 1.319(6)
C10 N16 1.339(6)
C10 C11 1.503(7)
C11 H11A 0.9700
C11 H11B 0.9700
C11 H11C 0.9700
N12 C13 1.472(6)
C13 C14 1.506(9)
C13 C15 1.528(10)
C13 H13 0.9900
C14 H14A 0.9700
C14 H14B 0.9700
C14 H14C 0.9700
C15 H15A 0.9700
C15 H15B 0.9700
C15 H15C 0.9700
C14A H14D 0.9700
C14A H14E 0.9700
C14A H14F 0.9700
C15A H15D 0.9700
C15A H15E 0.9700
C15A H15F 0.9700
N16 C17 1.471(6)
C17 C18 1.511(7)
C17 C19 1.532(7)
C17 H17 0.9900
C18 H18A 0.9700
C18 H18B 0.9700
C18 H18C 0.9700
C19 H19A 0.9700
C19 H19B 0.9700
C19 H19C 0.9700
C20 N22 1.298(6)
C20 N26 1.344(6)
C20 C21 1.506(7)
C21 H21A 0.9700
C21 H21B 0.9700
C21 H21C 0.9700
N22 C23 1.471(6)
C23 C25 1.535(7)
C23 C24 1.545(7)
C23 H23 0.9900
C24 H24A 0.9700
C24 H24B 0.9700
C24 H24C 0.9700
C25 H25A 0.9700
C25 H25B 0.9700
C25 H25C 0.9700
N26 C27 1.463(6)
C27 C29 1.517(8)
C27 C28 1.539(7)
C27 H27 0.9900
C28 H28A 0.9700
C28 H28B 0.9700
C28 H28C 0.9700
C29 H29A 0.9700
C29 H29B 0.9700
C29 H29C 0.9700
C30 C31 1.419(6)
C30 C34 1.426(7)
C30 C35 1.505(7)
C31 C32 1.428(7)
C31 C36 1.500(6)
C32 C33 1.404(7)
C32 C37 1.504(7)
C33 C34 1.410(7)
C33 C38 1.514(7)
C34 C39 1.510(7)
C35 H35A 0.9700
C35 H35B 0.9700
C35 H35C 0.9700
C36 H36A 0.9700
C36 H36B 0.9700
C36 H36C 0.9700
C37 H37A 0.9700
C37 H37B 0.9700
C37 H37C 0.9700
C38 H38A 0.9700
C38 H38B 0.9700
C38 H38C 0.9700
C39 H39A 0.9700
C39 H39B 0.9700
C39 H39C 0.9700
C40 C41 1.415(7)
C40 C44 1.416(7)
C40 C45 1.513(7)
C41 C42 1.420(7)
C41 C46 1.498(7)
C42 C43 1.402(7)
C42 C47 1.504(7)
C43 C44 1.416(7)
C43 C48 1.495(7)
C44 C49 1.502(7)
C45 H45A 0.9700
C45 H45B 0.9700
C45 H45C 0.9700
C46 H46A 0.9700
C46 H46B 0.9700
C46 H46C 0.9700
C47 H47A 0.9700
C47 H47B 0.9700
C47 H47C 0.9700
C48 H48A 0.9700
C48 H48B 0.9700
C48 H48C 0.9700
C49 H49A 0.9700
C49 H49B 0.9700
C49 H49C 0.9700

loop_
_geom_torsion_atom_site_label_1
_geom_torsion_atom_site_label_2
_geom_torsion_atom_site_label_3
_geom_torsion_atom_site_label_4
_geom_torsion
N12 Ta1 N1 Ta2 -159.5(8)
N16 Ta1 N1 Ta2 139.4(9)
C30 Ta1 N1 Ta2 0.0(9)
C31 Ta1 N1 Ta2 34.0(9)
C34 Ta1 N1 Ta2 -21.8(10)
C32 Ta1 N1 Ta2 47.0(10)
C33 Ta1 N1 Ta2 3.3(11)
Ta1 N1 Ta2 N2 -52.9(9)
Ta1 N1 Ta2 N26 42.4(10)
Ta1 N1 Ta2 N22 77.4(9)
Ta1 N1 Ta2 C43 -143.4(9)
Ta1 N1 Ta2 C44 -162.3(8)
Ta1 N1 Ta2 C42 -165.9(9)
Ta1 N1 Ta2 C40 157.0(8)
Ta1 N1 Ta2 C41 162.8(9)
N1 Ta2 N2 Si1 172.2(9)
N26 Ta2 N2 Si1 38.9(9)
N22 Ta2 N2 Si1 81.7(9)
C43 Ta2 N2 Si1 -79.5(9)
C44 Ta2 N2 Si1 -46.8(9)
C42 Ta2 N2 Si1 -101.2(9)
C40 Ta2 N2 Si1 -39.2(9)
C41 Ta2 N2 Si1 -81.2(9)
Ta2 N2 Si1 C1 123.5(8)
N2 Si1 C1 C2 -146.3(4)
N2 Si1 C1 C6 38.8(5)
C6 C1 C2 C3 3.1(9)
Si1 C1 C2 C3 -172.1(5)
C1 C2 C3 C4 -2.0(10)
C2 C3 C4 C5 -0.5(11)
C3 C4 C5 C6 1.9(11)
C4 C5 C6 C1 -0.7(9)
C2 C1 C6 C5 -1.8(8)
Si1 C1 C6 C5 173.2(5)
N16 C10 N12 C13 178.6(4)
C11 C10 N12 C13 -3.3(8)
N16 C10 N12 Ta1 -13.5(4)
C11 C10 N12 Ta1 164.6(4)
N1 Ta1 N12 C10 -81.9(3)
N16 Ta1 N12 C10 8.8(3)
C30 Ta1 N12 C10 136.0(3)
C31 Ta1 N12 C10 75.0(4)
C34 Ta1 N12 C10 135.7(3)
C32 Ta1 N12 C10 77.3(3)
C33 Ta1 N12 C10 106.5(3)
N1 Ta1 N12 C13 82.2(6)
N16 Ta1 N12 C13 172.9(6)
C30 Ta1 N12 C13 -59.9(6)
C31 Ta1 N12 C13 -120.9(5)
C34 Ta1 N12 C13 -60.2(6)
C32 Ta1 N12 C13 -118.5(5)
C33 Ta1 N12 C13 -89.4(5)
C10 N12 C13 C14 111.1(8)
Ta1 N12 C13 C14 -50.1(9)
C10 N12 C13 C15 -129.8(11)
Ta1 N12 C13 C15 69.0(11)
N12 C10 N16 C17 169.4(4)
C11 C10 N16 C17 -8.7(7)
N12 C10 N16 Ta1 13.1(4)
C11 C10 N16 Ta1 -165.1(4)
N1 Ta1 N16 C10 100.6(3)
N12 Ta1 N16 C10 -8.6(3)
C30 Ta1 N16 C10 -148.0(3)
C31 Ta1 N16 C10 -155.4(3)
C34 Ta1 N16 C10 -100.8(3)
C32 Ta1 N16 C10 -127.7(3)
C33 Ta1 N16 C10 -99.5(3)
N1 Ta1 N16 C17 -48.1(5)
N12 Ta1 N16 C17 -157.2(5)
C30 Ta1 N16 C17 63.3(5)
C31 Ta1 N16 C17 55.9(5)
C34 Ta1 N16 C17 110.6(5)
C32 Ta1 N16 C17 83.7(5)
C33 Ta1 N16 C17 111.9(5)
C10 N16 C17 C18 -154.0(5)
Ta1 N16 C17 C18 -11.5(7)
C10 N16 C17 C19 81.3(6)
Ta1 N16 C17 C19 -136.3(5)
N26 C20 N22 C23 174.6(4)
C21 C20 N22 C23 -6.0(9)
N26 C20 N22 Ta2 -6.3(4)
C21 C20 N22 Ta2 173.0(5)
N2 Ta2 N22 C20 -49.1(4)
N1 Ta2 N22 C20 -146.0(3)
N26 Ta2 N22 C20 4.3(3)
C43 Ta2 N22 C20 102.1(4)
C44 Ta2 N22 C20 72.7(3)
C42 Ta2 N22 C20 133.8(3)
C40 Ta2 N22 C20 88.3(3)
C41 Ta2 N22 C20 120.6(3)
N2 Ta2 N22 C23 129.7(5)
N1 Ta2 N22 C23 32.9(5)
N26 Ta2 N22 C23 -176.9(5)
C43 Ta2 N22 C23 -79.0(5)
C44 Ta2 N22 C23 -108.5(5)
C42 Ta2 N22 C23 -47.4(5)
C40 Ta2 N22 C23 -92.9(5)
C41 Ta2 N22 C23 -60.6(5)
C20 N22 C23 C25 64.3(7)
Ta2 N22 C23 C25 -114.2(5)
C20 N22 C23 C24 -62.5(7)
Ta2 N22 C23 C24 118.9(5)
N22 C20 N26 C27 167.5(5)
C21 C20 N26 C27 -11.9(8)
N22 C20 N26 Ta2 6.5(4)
C21 C20 N26 Ta2 -172.8(5)
N2 Ta2 N26 C20 138.2(3)
N1 Ta2 N26 C20 38.4(4)
N22 Ta2 N26 C20 -4.2(3)
C43 Ta2 N26 C20 -135.5(3)
C44 Ta2 N26 C20 -125.5(3)
C42 Ta2 N26 C20 -99.3(4)
C40 Ta2 N26 C20 -92.7(3)
C41 Ta2 N26 C20 -75.6(3)
N2 Ta2 N26 C27 -20.7(5)
N1 Ta2 N26 C27 -120.6(4)
N22 Ta2 N26 C27 -163.1(5)
C43 Ta2 N26 C27 65.6(5)
C44 Ta2 N26 C27 75.5(5)
C42 Ta2 N26 C27 101.8(5)
C40 Ta2 N26 C27 108.3(5)
C41 Ta2 N26 C27 125.4(5)
C20 N26 C27 C29 -61.0(7)
Ta2 N26 C27 C29 92.7(5)
C20 N26 C27 C28 69.1(7)
Ta2 N26 C27 C28 -137.2(4)
N1 Ta1 C30 C31 100.7(3)
N12 Ta1 C30 C31 -114.0(3)
N16 Ta1 C30 C31 -12.9(4)
C34 Ta1 C30 C31 -113.5(4)
C32 Ta1 C30 C31 -37.9(3)
C33 Ta1 C30 C31 -77.3(3)
N1 Ta1 C30 C34 -145.8(3)
N12 Ta1 C30 C34 -0.5(4)
N16 Ta1 C30 C34 100.6(3)
C31 Ta1 C30 C34 113.5(4)
C32 Ta1 C30 C34 75.6(3)
C33 Ta1 C30 C34 36.2(3)
N1 Ta1 C30 C35 -19.9(4)
N12 Ta1 C30 C35 125.3(4)
N16 Ta1 C30 C35 -133.6(4)
C31 Ta1 C30 C35 -120.6(5)
C34 Ta1 C30 C35 125.9(5)
C32 Ta1 C30 C35 -158.5(5)
C33 Ta1 C30 C35 162.1(5)
C34 C30 C31 C32 -0.3(5)
C35 C30 C31 C32 -173.6(4)
Ta1 C30 C31 C32 69.1(3)
C34 C30 C31 C36 172.5(4)
C35 C30 C31 C36 -0.8(8)
Ta1 C30 C31 C36 -118.1(5)
C34 C30 C31 Ta1 -69.4(3)
C35 C30 C31 Ta1 117.3(5)
N1 Ta1 C31 C30 -84.3(3)
N12 Ta1 C31 C30 117.4(3)
N16 Ta1 C31 C30 170.8(3)
C34 Ta1 C31 C30 38.2(3)
C32 Ta1 C31 C30 113.4(4)
C33 Ta1 C31 C30 78.0(3)
N1 Ta1 C31 C32 162.3(3)
N12 Ta1 C31 C32 4.0(4)
N16 Ta1 C31 C32 57.4(3)
C30 Ta1 C31 C32 -113.4(4)
C34 Ta1 C31 C32 -75.3(3)
C33 Ta1 C31 C32 -35.4(3)
N1 Ta1 C31 C36 35.6(4)
N12 Ta1 C31 C36 -122.7(4)
N16 Ta1 C31 C36 -69.3(4)
C30 Ta1 C31 C36 119.9(5)
C34 Ta1 C31 C36 158.0(5)
C32 Ta1 C31 C36 -126.7(5)
C33 Ta1 C31 C36 -162.1(5)
C30 C31 C32 C33 -0.7(5)
C36 C31 C32 C33 -173.2(5)
Ta1 C31 C32 C33 65.1(3)
C30 C31 C32 C37 173.2(5)
C36 C31 C32 C37 0.7(8)
Ta1 C31 C32 C37 -120.9(5)
C30 C31 C32 Ta1 -65.9(3)
C36 C31 C32 Ta1 121.7(5)
N1 Ta1 C32 C33 -140.7(3)
N12 Ta1 C32 C33 65.6(3)
N16 Ta1 C32 C33 118.9(3)
C30 Ta1 C32 C33 -78.3(3)
C31 Ta1 C32 C33 -116.9(4)
C34 Ta1 C32 C33 -36.6(3)
N1 Ta1 C32 C31 -23.8(4)
N12 Ta1 C32 C31 -177.5(3)
N16 Ta1 C32 C31 -124.2(3)
C30 Ta1 C32 C31 38.6(3)
C34 Ta1 C32 C31 80.3(3)
C33 Ta1 C32 C31 116.9(4)
N1 Ta1 C32 C37 98.3(4)
N12 Ta1 C32 C37 -55.5(5)
N16 Ta1 C32 C37 -2.1(4)
C30 Ta1 C32 C37 160.7(5)
C31 Ta1 C32 C37 122.1(5)
C34 Ta1 C32 C37 -157.6(5)
C33 Ta1 C32 C37 -121.0(6)
C31 C32 C33 C34 1.6(6)
C37 C32 C33 C34 -172.6(5)
Ta1 C32 C33 C34 63.8(4)
C31 C32 C33 C38 177.8(5)
C37 C32 C33 C38 3.7(8)
Ta1 C32 C33 C38 -119.9(5)
C31 C32 C33 Ta1 -62.2(3)
C37 C32 C33 Ta1 123.6(5)
N1 Ta1 C33 C32 74.6(5)
N12 Ta1 C33 C32 -121.4(3)
N16 Ta1 C33 C32 -62.0(3)
C30 Ta1 C33 C32 78.6(3)
C31 Ta1 C33 C32 36.8(3)
C34 Ta1 C33 C32 116.2(5)
N1 Ta1 C33 C34 -41.6(5)
N12 Ta1 C33 C34 122.4(3)
N16 Ta1 C33 C34 -178.2(3)
C30 Ta1 C33 C34 -37.6(3)
C31 Ta1 C33 C34 -79.4(3)
C32 Ta1 C33 C34 -116.2(5)
N1 Ta1 C33 C38 -164.4(4)
N12 Ta1 C33 C38 -0.3(5)
N16 Ta1 C33 C38 59.1(5)
C30 Ta1 C33 C38 -160.4(5)
C31 Ta1 C33 C38 157.9(5)
C34 Ta1 C33 C38 -122.7(6)
C32 Ta1 C33 C38 121.1(6)
C32 C33 C34 C30 -1.8(6)
C38 C33 C34 C30 -177.9(5)
Ta1 C33 C34 C30 63.0(3)
C32 C33 C34 C39 168.6(5)
C38 C33 C34 C39 -7.6(9)
Ta1 C33 C34 C39 -126.6(5)
C32 C33 C34 Ta1 -64.8(4)
C38 C33 C34 Ta1 119.1(5)
C31 C30 C34 C33 1.3(6)
C35 C30 C34 C33 174.2(5)
Ta1 C30 C34 C33 -66.7(4)
C31 C30 C34 C39 -168.9(5)
C35 C30 C34 C39 4.0(8)
Ta1 C30 C34 C39 123.0(5)
C31 C30 C34 Ta1 68.0(3)
C35 C30 C34 Ta1 -119.0(5)
N1 Ta1 C34 C33 157.3(3)
N12 Ta1 C34 C33 -64.7(3)
N16 Ta1 C34 C33 2.4(4)
C30 Ta1 C34 C33 115.7(4)
C31 Ta1 C34 C33 77.2(3)
C32 Ta1 C34 C33 36.2(3)
N1 Ta1 C34 C30 41.7(3)
N12 Ta1 C34 C30 179.7(3)
N16 Ta1 C34 C30 -113.2(3)
C31 Ta1 C34 C30 -38.4(3)
C32 Ta1 C34 C30 -79.5(3)
C33 Ta1 C34 C30 -115.7(4)
N1 Ta1 C34 C39 -79.1(5)
N12 Ta1 C34 C39 58.9(5)
N16 Ta1 C34 C39 126.0(5)
C30 Ta1 C34 C39 -120.8(6)
C31 Ta1 C34 C39 -159.2(6)
C32 Ta1 C34 C39 159.7(6)
C33 Ta1 C34 C39 123.6(6)
N2 Ta2 C40 C41 -130.3(3)
N1 Ta2 C40 C41 10.8(4)
N26 Ta2 C40 C41 148.7(3)
N22 Ta2 C40 C41 90.6(3)
C43 Ta2 C40 C41 -78.1(3)
C44 Ta2 C40 C41 -116.3(4)
C42 Ta2 C40 C41 -36.9(3)
N2 Ta2 C40 C44 -13.9(4)
N1 Ta2 C40 C44 127.2(3)
N26 Ta2 C40 C44 -94.9(3)
N22 Ta2 C40 C44 -153.1(3)
C43 Ta2 C40 C44 38.2(3)
C42 Ta2 C40 C44 79.4(3)
C41 Ta2 C40 C44 116.3(4)
N2 Ta2 C40 C45 106.2(5)
N1 Ta2 C40 C45 -112.7(5)
N26 Ta2 C40 C45 25.2(5)
N22 Ta2 C40 C45 -32.9(5)
C43 Ta2 C40 C45 158.4(6)
C44 Ta2 C40 C45 120.2(6)
C42 Ta2 C40 C45 -160.4(6)
C41 Ta2 C40 C45 -123.5(6)
C44 C40 C41 C42 -0.3(6)
C45 C40 C41 C42 -176.8(5)
Ta2 C40 C41 C42 62.2(3)
C44 C40 C41 C46 176.2(5)
C45 C40 C41 C46 -0.2(9)
Ta2 C40 C41 C46 -121.2(5)
C44 C40 C41 Ta2 -62.6(3)
C45 C40 C41 Ta2 121.0(5)
N2 Ta2 C41 C40 80.5(4)
N1 Ta2 C41 C40 -171.1(3)
N26 Ta2 C41 C40 -33.0(3)
N22 Ta2 C41 C40 -86.6(3)
C43 Ta2 C41 C40 78.5(3)
C44 Ta2 C41 C40 36.8(3)
C42 Ta2 C41 C40 115.9(4)
N2 Ta2 C41 C42 -35.3(4)
N1 Ta2 C41 C42 73.0(3)
N26 Ta2 C41 C42 -148.9(3)
N22 Ta2 C41 C42 157.6(3)
C43 Ta2 C41 C42 -37.4(3)
C44 Ta2 C41 C42 -79.1(3)
C40 Ta2 C41 C42 -115.9(4)
N2 Ta2 C41 C46 -155.1(5)
N1 Ta2 C41 C46 -46.7(5)
N26 Ta2 C41 C46 91.4(5)
N22 Ta2 C41 C46 37.8(5)
C43 Ta2 C41 C46 -157.1(6)
C44 Ta2 C41 C46 161.1(6)
C42 Ta2 C41 C46 -119.8(7)
C40 Ta2 C41 C46 124.4(7)
C40 C41 C42 C43 0.6(6)
C46 C41 C42 C43 -176.0(5)
Ta2 C41 C42 C43 64.9(3)
C40 C41 C42 C47 173.1(5)
C46 C41 C42 C47 -3.5(8)
Ta2 C41 C42 C47 -122.6(5)
C40 C41 C42 Ta2 -64.3(3)
C46 C41 C42 Ta2 119.0(5)
N2 Ta2 C42 C43 42.1(3)
N1 Ta2 C42 C43 138.6(3)
N26 Ta2 C42 C43 -71.0(4)
N22 Ta2 C42 C43 -140.3(3)
C44 Ta2 C42 C43 -38.5(3)
C40 Ta2 C42 C43 -79.1(3)
C41 Ta2 C42 C43 -115.4(4)
N2 Ta2 C42 C41 157.5(3)
N1 Ta2 C42 C41 -106.0(3)
N26 Ta2 C42 C41 44.3(4)
N22 Ta2 C42 C41 -25.0(3)
C43 Ta2 C42 C41 115.4(4)
C44 Ta2 C42 C41 76.9(3)
C40 Ta2 C42 C41 36.3(3)
N2 Ta2 C42 C47 -80.0(5)
N1 Ta2 C42 C47 16.5(5)
N26 Ta2 C42 C47 166.8(4)
N22 Ta2 C42 C47 97.5(5)
C43 Ta2 C42 C47 -122.1(6)
C44 Ta2 C42 C47 -160.6(6)
C40 Ta2 C42 C47 158.8(6)
C41 Ta2 C42 C47 122.5(6)
C41 C42 C43 C44 -0.6(6)
C47 C42 C43 C44 -172.9(5)
Ta2 C42 C43 C44 68.1(3)
C41 C42 C43 C48 171.1(5)
C47 C42 C43 C48 -1.2(8)
Ta2 C42 C43 C48 -120.2(5)
C41 C42 C43 Ta2 -68.7(3)
C47 C42 C43 Ta2 119.0(5)
N2 Ta2 C43 C42 -142.1(3)
N1 Ta2 C43 C42 -43.8(3)
N26 Ta2 C43 C42 131.5(3)
N22 Ta2 C43 C42 59.4(4)
C44 Ta2 C43 C42 113.5(4)
C40 Ta2 C43 C42 76.3(3)
C41 Ta2 C43 C42 36.7(3)
N2 Ta2 C43 C44 104.5(3)
N1 Ta2 C43 C44 -157.3(3)
N26 Ta2 C43 C44 18.0(4)
N22 Ta2 C43 C44 -54.1(4)
C42 Ta2 C43 C44 -113.5(4)
C40 Ta2 C43 C44 -37.1(3)
C41 Ta2 C43 C44 -76.8(3)
N2 Ta2 C43 C48 -17.9(5)
N1 Ta2 C43 C48 80.3(5)
N26 Ta2 C43 C48 -104.4(5)
N22 Ta2 C43 C48 -176.5(4)
C44 Ta2 C43 C48 -122.4(6)
C42 Ta2 C43 C48 124.1(6)
C40 Ta2 C43 C48 -159.6(5)
C41 Ta2 C43 C48 160.8(5)
C42 C43 C44 C40 0.4(6)
C48 C43 C44 C40 -171.4(5)
Ta2 C43 C44 C40 69.0(4)
C42 C43 C44 C49 177.0(5)
C48 C43 C44 C49 5.2(8)
Ta2 C43 C44 C49 -114.4(5)
C42 C43 C44 Ta2 -68.6(3)
C48 C43 C44 Ta2 119.6(5)
C41 C40 C44 C43 0.0(6)
C45 C40 C44 C43 176.4(5)
Ta2 C40 C44 C43 -65.5(3)
C41 C40 C44 C49 -176.5(5)
C45 C40 C44 C49 -0.1(8)
Ta2 C40 C44 C49 118.1(5)
C41 C40 C44 Ta2 65.4(3)
C45 C40 C44 Ta2 -118.1(5)
N2 Ta2 C44 C43 -76.6(3)
N1 Ta2 C44 C43 33.6(4)
N26 Ta2 C44 C43 -164.2(3)
N22 Ta2 C44 C43 143.8(3)
C42 Ta2 C44 C43 38.0(3)
C40 Ta2 C44 C43 114.3(5)
C41 Ta2 C44 C43 78.4(3)
N2 Ta2 C44 C40 169.0(3)
N1 Ta2 C44 C40 -80.7(4)
N26 Ta2 C44 C40 81.5(3)
N22 Ta2 C44 C40 29.5(3)
C43 Ta2 C44 C40 -114.3(5)
C42 Ta2 C44 C40 -76.4(3)
C41 Ta2 C44 C40 -36.0(3)
N2 Ta2 C44 C49 43.2(4)
N1 Ta2 C44 C49 153.4(4)
N26 Ta2 C44 C49 -44.3(4)
N22 Ta2 C44 C49 -96.4(4)
C43 Ta2 C44 C49 119.8(6)
C42 Ta2 C44 C49 157.8(5)
C40 Ta2 C44 C49 -125.9(6)
C41 Ta2 C44 C49 -161.8(5)
